data_4100468
_journal_name_full 'Journal of the American Chemical Society'
_journal_paper_doi 10.1021/ja0508323
_journal_year 2005
_chemical_formula_moiety 'C20 H18 N2 O2 '
_chemical_formula_sum 'C20 H18 N2 O2'
_chemical_formula_weight 318.37
_space_group_IT_number 14
_symmetry_cell_setting monoclinic
_symmetry_space_group_name_Hall '-P 2ybc'
_symmetry_space_group_name_H-M 'P 1 21/c 1'
_cell_angle_alpha 90
_cell_angle_beta 97.9041(6)
_cell_angle_gamma 90
_cell_formula_units_Z 4
_cell_length_a 8.6118(6)
_cell_length_b 8.2267(5)
_cell_length_c 22.130(1)
_cell_measurement_temperature 296.1
_cell_volume 1553.0(2)
_exptl_crystal_density_diffrn 1.362
_cod_original_sg_symbol_H-M 'P 21/c'
_cod_original_formula_sum 'C20 H18 N2 O2 '
_cod_database_code 4100468

loop_
_symmetry_equiv_pos_as_xyz
x,y,z
-x,-y,-z
-x,y+1/2,-z+1/2
x,-y+1/2,z+1/2

loop_
_atom_site_label
_atom_site_type_symbol
_atom_site_fract_x
_atom_site_fract_y
_atom_site_fract_z
_atom_site_U_iso_or_equiv
_atom_site_adp_type
_atom_site_occupancy
_atom_site_symmetry_multiplicity
_atom_site_calc_flag
_atom_site_refinement_flags
_atom_site_disorder_assembly
_atom_site_disorder_group
O(1) O 0.8861(3) 0.4481(3) 0.8521(1) 0.0480(8) Uani 1.00 1 d . . .
O(2) O 1.4375(3) 0.1888(3) 0.7987(1) 0.0531(8) Uani 1.00 1 d . . .
N(1) N 1.5040(5) -0.1852(5) 0.8768(2) 0.083(1) Uani 1.00 1 d . . .
N(2) N 0.8147(4) 0.2922(5) 0.9908(1) 0.065(1) Uani 1.00 1 d . . .
C(1) C 1.4496(4) 0.3653(5) 0.9062(2) 0.051(1) Uani 1.00 1 d . . .
C(2) C 1.4586(4) 0.2090(5) 0.9482(2) 0.054(1) Uani 1.00 1 d . . .
C(3) C 1.3076(4) 0.1204(5) 0.9421(1) 0.043(1) Uani 1.00 1 d . . .
C(4) C 1.2761(4) -0.0109(5) 0.9032(2) 0.044(1) Uani 1.00 1 d . . .
C(5) C 1.1238(4) -0.0464(5) 0.8771(2) 0.048(1) Uani 1.00 1 d . . .
C(6) C 0.9978(4) 0.0439(5) 0.8910(2) 0.044(1) Uani 1.00 1 d . . .
C(7) C 1.0285(4) 0.1432(5) 0.9420(1) 0.041(1) Uani 1.00 1 d . . .
C(8) C 1.1809(4) 0.1832(5) 0.9665(1) 0.047(1) Uani 1.00 1 d . . .
C(9) C 0.8494(4) 0.0560(5) 0.8472(2) 0.051(1) Uani 1.00 1 d . . .
C(10) C 0.8696(4) 0.1603(4) 0.7896(1) 0.041(1) Uani 1.00 1 d . . .
C(11) C 1.0165(4) 0.2613(5) 0.7992(1) 0.037(1) Uani 1.00 1 d . . .
C(12) C 1.0270(4) 0.3915(4) 0.8387(1) 0.037(1) Uani 1.00 1 d . . .
C(13) C 1.1716(4) 0.4414(5) 0.8681(2) 0.041(1) Uani 1.00 1 d . . .
C(14) C 1.3075(4) 0.3629(5) 0.8578(1) 0.042(1) Uani 1.00 1 d . . .
C(15) C 1.2999(4) 0.2570(5) 0.8093(1) 0.039(1) Uani 1.00 1 d . . .
C(16) C 1.1539(4) 0.2058(5) 0.7806(1) 0.042(1) Uani 1.00 1 d . . .
C(17) C 1.4032(5) -0.1052(6) 0.8869(2) 0.058(1) Uani 1.00 1 d . . .
C(18) C 0.9049(4) 0.2253(6) 0.9673(2) 0.049(1) Uani 1.00 1 d . . .
C(19) C 0.8858(5) 0.5823(5) 0.8918(2) 0.059(1) Uani 1.00 1 d . . .
C(20) C 1.4360(4) 0.0769(6) 0.7503(2) 0.062(1) Uani 1.00 1 d . . .
H(1) H 1.4304(4) 0.4717(5) 0.9410(2) 0.060(2) Uiso 1.00 1 c . . .
H(2) H 1.5466(4) 0.3943(5) 0.8914(2) 0.060(2) Uiso 1.00 1 c . . .
H(3) H 1.5007(4) 0.2869(5) 0.9908(2) 0.064(2) Uiso 1.00 1 c . . .
H(4) H 1.5326(4) 0.1802(5) 0.9420(2) 0.064(2) Uiso 1.00 1 c . . .
H(5) H 1.0923(4) -0.1446(5) 0.8443(2) 0.057(2) Uiso 1.00 1 c . . .
H(6) H 1.1925(4) 0.2744(5) 0.9949(1) 0.056(2) Uiso 1.00 1 c . . .
H(7) H 0.8188(4) -0.0506(5) 0.8341(2) 0.060(2) Uiso 1.00 1 c . . .
H(8) H 0.7700(4) 0.1032(5) 0.8674(2) 0.060(2) Uiso 1.00 1 c . . .
H(9) H 0.8746(4) 0.0906(4) 0.7599(1) 0.049(1) Uiso 1.00 1 c . . .
H(10) H 0.7470(4) 0.2361(4) 0.7900(1) 0.049(1) Uiso 1.00 1 c . . .
H(11) H 1.1653(4) 0.5045(5) 0.9020(2) 0.050(1) Uiso 1.00 1 c . . .
H(12) H 1.1516(4) 0.1371(5) 0.7534(1) 0.051(1) Uiso 1.00 1 c . . .
H(13) H 0.7811(5) 0.6079(5) 0.8973(2) 0.071(2) Uiso 1.00 1 c . . .
H(14) H 0.9444(5) 0.5559(5) 0.9301(2) 0.071(2) Uiso 1.00 1 c . . .
H(15) H 0.9321(5) 0.6733(5) 0.8748(2) 0.071(2) Uiso 1.00 1 c . . .
H(16) H 1.3716(4) -0.0132(6) 0.7571(2) 0.074(2) Uiso 1.00 1 c . . .
H(17) H 1.3956(4) 0.1284(6) 0.7130(2) 0.074(2) Uiso 1.00 1 c . . .
H(18) H 1.5398(4) 0.0403(6) 0.7483(2) 0.074(2) Uiso 1.00 1 c . . .

loop_
_atom_site_aniso_label
_atom_site_aniso_U_11
_atom_site_aniso_U_22
_atom_site_aniso_U_33
_atom_site_aniso_U_12
_atom_site_aniso_U_13
_atom_site_aniso_U_23
O(1) 0.045(1) 0.045(2) 0.052(2) 0.000(1) -0.001(1) -0.009(1)
O(2) 0.040(1) 0.064(2) 0.055(2) -0.008(1) 0.005(1) -0.009(1)
N(1) 0.075(3) 0.078(3) 0.098(3) 0.020(3) 0.023(2) 0.004(2)
N(2) 0.042(2) 0.094(3) 0.058(2) -0.003(2) 0.006(2) -0.000(2)
C(1) 0.041(2) 0.054(3) 0.054(2) -0.018(2) -0.002(2) -0.003(2)
C(2) 0.032(2) 0.077(3) 0.052(2) -0.007(2) -0.003(2) -0.002(2)
C(3) 0.033(2) 0.058(3) 0.037(2) -0.001(2) 0.001(1) 0.015(2)
C(4) 0.042(2) 0.044(2) 0.046(2) 0.002(2) 0.008(2) 0.014(2)
C(5) 0.050(2) 0.039(2) 0.053(2) -0.011(2) 0.005(2) 0.012(2)
C(6) 0.037(2) 0.044(2) 0.049(2) -0.014(2) 0.003(2) 0.016(2)
C(7) 0.035(2) 0.052(3) 0.036(2) -0.005(2) 0.005(1) 0.013(2)
C(8) 0.047(2) 0.059(3) 0.035(2) -0.005(2) 0.001(2) 0.005(2)
C(9) 0.038(2) 0.055(3) 0.058(2) -0.013(2) 0.003(2) -0.002(2)
C(10) 0.038(2) 0.043(2) 0.041(2) -0.004(2) 0.001(1) -0.014(2)
C(11) 0.041(2) 0.040(2) 0.027(2) -0.006(2) -0.002(1) 0.004(2)
C(12) 0.039(2) 0.036(2) 0.035(2) -0.002(2) 0.003(1) 0.010(2)
C(13) 0.047(2) 0.035(2) 0.042(2) -0.006(2) 0.007(2) -0.000(2)
C(14) 0.042(2) 0.042(2) 0.040(2) -0.017(2) 0.000(2) 0.004(2)
C(15) 0.034(2) 0.042(2) 0.042(2) -0.007(2) 0.006(2) 0.005(2)
C(16) 0.054(2) 0.043(2) 0.030(2) -0.009(2) 0.006(2) -0.000(2)
C(17) 0.055(3) 0.056(3) 0.064(3) 0.002(2) 0.010(2) 0.012(2)
C(18) 0.034(2) 0.070(3) 0.044(2) -0.006(2) 0.003(2) 0.008(2)
C(19) 0.057(2) 0.042(3) 0.079(3) 0.001(2) 0.009(2) -0.011(2)
C(20) 0.046(2) 0.079(3) 0.061(3) 0.001(2) 0.012(2) -0.016(2)

loop_
_geom_bond_atom_site_label_1
_geom_bond_atom_site_label_2
_geom_bond_distance
_geom_bond_publ_flag
_geom_bond_site_symmetry_1
_geom_bond_site_symmetry_2
O(1) C(12) 1.370(4) yes . .
O(1) C(19) 1.411(5) yes . .
O(2) C(15) 1.360(4) yes . .
O(2) C(20) 1.411(5) yes . .
N(1) C(17) 1.135(6) yes . .
N(2) C(18) 1.135(5) yes . .
C(1) C(2) 1.583(6) yes . .
C(1) C(14) 1.511(5) yes . .
C(1) H(1) 1.193(5) no . .
C(1) H(2) 0.968(5) no . .
C(2) C(3) 1.481(5) yes . .
C(2) H(3) 1.157(5) no . .
C(2) H(4) 0.711(5) no . .
C(3) C(4) 1.384(5) yes . .
C(3) C(8) 1.382(5) yes . .
C(4) C(5) 1.390(5) yes . .
C(4) C(17) 1.428(6) yes . .
C(5) C(6) 1.384(5) yes . .
C(5) H(5) 1.094(5) no . .
C(6) C(7) 1.389(5) yes . .
C(6) C(9) 1.497(5) yes . .
C(7) C(8) 1.389(5) yes . .
C(7) C(18) 1.438(5) yes . .
C(8) H(6) 0.975(5) no . .
C(9) C(10) 1.565(5) yes . .
C(9) H(7) 0.950(6) no . .
C(9) H(8) 0.950(5) no . .
C(10) C(11) 1.504(5) yes . .
C(10) H(9) 0.879(5) no . .
C(10) H(10) 1.228(5) no . .
C(11) C(12) 1.378(5) yes . .
C(11) C(16) 1.383(5) yes . .
C(12) C(13) 1.385(5) yes . .
C(13) C(14) 1.383(5) yes . .
C(13) H(11) 0.920(5) no . .
C(14) C(15) 1.376(5) yes . .
C(15) C(16) 1.393(5) yes . .
C(16) H(12) 0.824(5) no . .
C(19) H(13) 0.950(6) no . .
C(19) H(14) 0.950(6) no . .
C(19) H(15) 0.950(6) no . .
C(20) H(16) 0.950(6) no . .
C(20) H(17) 0.950(6) no . .
C(20) H(18) 0.950(6) no . .

loop_
_cod_related_entry_id
_cod_related_entry_database
_cod_related_entry_code
1 ChemSpider 126781
